data_7701894
loop_
_publ_author_name
'Zhang, Ailing'
'Wang, Congxiao'
'Lai, Xiaoyu'
'Zhai, Xiaofang'
'Pang, Maofu'
'Tung, Chen-Ho'
'Wang, Wenguang'

_publ_section_title
;
 Reactivity of the diphosphinodithio ligated nickel(0) complex toward
 alkyl halides and resultant nickel(i) and nickel(ii)-alkyl complexes.
;
_journal_issue 44
_journal_name_full 'Dalton transactions (Cambridge, England : 2003)'
_journal_page_first 15757
_journal_page_last 15764
_journal_paper_doi 10.1039/c8dt03188f
_journal_volume 47
_journal_year 2018
_chemical_formula_moiety 'C40 H36 Ni P2 S2, C4 H8 O'
_chemical_formula_sum 'C44 H44 Ni O P2 S2'
_chemical_formula_weight 773.56
_space_group_crystal_system triclinic
_space_group_IT_number 2
_space_group_name_Hall '-P 1'
_space_group_name_H-M_alt 'P -1'
_symmetry_space_group_name_Hall '-P 1'
_symmetry_space_group_name_H-M 'P -1'
_atom_sites_solution_hydrogens geom
_atom_sites_solution_primary dual
_audit_block_doi 10.5517/ccdc.csd.cc1zsmcr
_audit_creation_date 2018-09-10
_audit_creation_method
;
Olex2 1.2-beta
(compiled 2018.05.29 svn.r3508 for OlexSys, GUI svn.r5506)
;
_audit_update_record
;
2018-10-08 deposited with the CCDC.
2018-10-15 downloaded from the CCDC.
;
_cell_angle_alpha 85.898(2)
_cell_angle_beta 86.077(2)
_cell_angle_gamma 80.810(3)
_cell_formula_units_Z 2
_cell_length_a 9.5713(3)
_cell_length_b 13.7242(5)
_cell_length_c 14.7211(3)
_cell_measurement_reflns_used 10265
_cell_measurement_temperature 173.00(10)
_cell_measurement_theta_max 76.3160
_cell_measurement_theta_min 4.2630
_cell_volume 1900.84(10)
_computing_cell_refinement 'CrysAlisPro 1.171.39.30d (Rigaku OD, 2017)'
_computing_data_collection 'CrysAlisPro 1.171.39.30d (Rigaku OD, 2017)'
_computing_data_reduction 'CrysAlisPro 1.171.39.30d (Rigaku OD, 2017)'
_computing_molecular_graphics 'Olex2 (Dolomanov et al., 2009)'
_computing_publication_material 'Olex2 (Dolomanov et al., 2009)'
_computing_structure_refinement 'ShelXL (Sheldrick, 2015)'
_computing_structure_solution 'ShelXT (Sheldrick, 2015)'
_diffrn_ambient_environment N~2~
_diffrn_ambient_temperature 173.00(10)
_diffrn_detector 'CCD plate'
_diffrn_detector_type HyPix
_diffrn_measured_fraction_theta_full 0.989
_diffrn_measured_fraction_theta_max 0.989
_diffrn_measurement_details
;
List of Runs (angles in degrees, time in seconds):

  # Type    Start    End  Width  t~exp~   \w     \q     \k     \f   Frames
#--------------------------------------------------------------------------
  1  \w    -24.00  14.00   1.00    0.10    --   48.45 -20.00 164.00   38
  2  \w     33.00  59.00   1.00    0.10    --   48.45 -20.00 164.00   26
  3  \w     56.00 120.00   1.00    0.10    --   48.45  20.00 -28.00   64
  4  \w    -43.00 -14.00   1.00    0.20    --  -86.25  20.00 -28.00   29
  5  \w   -160.00-134.00   1.00    0.20    --  -86.25 -20.00 164.00   26
  6  \w   -130.00 -77.00   1.00    0.20    --  -86.25 -20.00 164.00   53
  7  \w    104.00 177.00   1.00    0.20    --  107.75  20.00 -28.00   73
  8  \w     38.00 119.00   1.00    0.20    --  107.75 -20.00 164.00   81
  9  \w    -43.00  -8.00   1.00    0.10    --  -48.45  20.00 -28.00   35
 10  \w   -118.00 -36.00   1.00    0.10    --  -48.45 -20.00 164.00   82
 11  \w    -24.00  61.00   1.00    0.10    --   48.45 -37.00  30.00   85
 12  \w    -23.00  14.00   1.00    0.10    --   48.45 -57.00 -60.00   37
 13  \w     18.00  63.00   1.00    0.10    --   48.45 -57.00 -60.00   45
 14  \w   -100.00 -17.00   1.00    0.20    --  -86.25  57.00-180.00   83
 15  \w     49.00 104.00   1.00    0.20    --  107.75 -99.00 150.00   55
 16  \w     35.00 121.00   1.00    0.20    --  107.75 -57.00 -90.00   86
 17  \w     40.00 108.00   1.00    0.20    --  107.75 -99.00  60.00   68
 18  \w     38.00 112.00   1.00    0.20    --  107.75 -37.00  30.00   74
 19  \w     37.00 115.00   1.00    0.20    --  107.75-125.00  60.00   78
 20  \w     40.00 128.00   1.00    0.20    --  107.75 -77.00-150.00   88
 21  \w     96.00 178.00   1.00    0.20    --  107.75  19.00  60.00   82
 22  \w     36.00 109.00   1.00    0.20    --  107.75 -99.00-150.00   73
;
_diffrn_measurement_device 'four-circle diffractometer'
_diffrn_measurement_device_type 'XtaLAB Synergy, Dualflex, HyPix'
_diffrn_measurement_method '\w scans'
_diffrn_orient_matrix_type 'CrysAlisPro convention (1999,Acta A55,543-557)'
_diffrn_orient_matrix_UB_11 -0.0384576000
_diffrn_orient_matrix_UB_12 -0.1051811000
_diffrn_orient_matrix_UB_13 0.0107019000
_diffrn_orient_matrix_UB_21 0.1522369000
_diffrn_orient_matrix_UB_22 -0.0413128000
_diffrn_orient_matrix_UB_23 0.0260634000
_diffrn_orient_matrix_UB_31 -0.0449371000
_diffrn_orient_matrix_UB_32 0.0144755000
_diffrn_orient_matrix_UB_33 0.1012480000
_diffrn_radiation_monochromator mirror
_diffrn_radiation_probe x-ray
_diffrn_radiation_type CuK\a
_diffrn_radiation_wavelength 1.54184
_diffrn_reflns_av_R_equivalents 0.0358
_diffrn_reflns_av_unetI/netI 0.0410
_diffrn_reflns_Laue_measured_fraction_full 0.989
_diffrn_reflns_Laue_measured_fraction_max 0.989
_diffrn_reflns_limit_h_max 11
_diffrn_reflns_limit_h_min -11
_diffrn_reflns_limit_k_max 16
_diffrn_reflns_limit_k_min -16
_diffrn_reflns_limit_l_max 17
_diffrn_reflns_limit_l_min -10
_diffrn_reflns_number 17621
_diffrn_reflns_point_group_measured_fraction_full 0.989
_diffrn_reflns_point_group_measured_fraction_max 0.989
_diffrn_reflns_theta_full 67.072
_diffrn_reflns_theta_max 67.072
_diffrn_reflns_theta_min 4.310
_diffrn_source 'micro-focus sealed X-ray tube'
_diffrn_source_type 'PhotonJet (Cu) X-ray Source'
_exptl_absorpt_coefficient_mu 2.814
_exptl_absorpt_correction_T_max 1.00000
_exptl_absorpt_correction_T_min 0.75843
_exptl_absorpt_correction_type multi-scan
_exptl_absorpt_process_details
;
CrysAlisPro 1.171.39.30d (Rigaku Oxford Diffraction, 2017)
Empirical absorption correction using spherical harmonics,
 implemented in SCALE3 ABSPACK scaling algorithm.
;
_exptl_crystal_colour red
_exptl_crystal_density_diffrn 1.352
_exptl_crystal_description block
_exptl_crystal_F_000 812
_exptl_crystal_size_max 0.45
_exptl_crystal_size_mid 0.37
_exptl_crystal_size_min 0.28
_refine_diff_density_max 0.622
_refine_diff_density_min -0.418
_refine_diff_density_rms 0.060
_refine_ls_extinction_method none
_refine_ls_goodness_of_fit_ref 1.067
_refine_ls_hydrogen_treatment constr
_refine_ls_matrix_type full
_refine_ls_number_parameters 469
_refine_ls_number_reflns 6728
_refine_ls_number_restraints 0
_refine_ls_restrained_S_all 1.067
_refine_ls_R_factor_all 0.0459
_refine_ls_R_factor_gt 0.0344
_refine_ls_shift/su_max 0.001
_refine_ls_shift/su_mean 0.000
_refine_ls_structure_factor_coef Fsqd
_refine_ls_weighting_details 'w=1/[\s^2^(Fo^2^)+(0.0359P)^2^+1.2075P] where P=(Fo^2^+2Fc^2^)/3'
_refine_ls_weighting_scheme calc
_refine_ls_wR_factor_gt 0.0841
_refine_ls_wR_factor_ref 0.0908
_reflns_Friedel_coverage 0.000
_reflns_number_gt 5761
_reflns_number_total 6728
_reflns_threshold_expression 'I > 2\s(I)'
_cod_data_source_file c8dt03188f2.cif
_cod_data_source_block 171225zal-1
_cod_original_cell_volume 1900.83(9)
_cod_database_code 7701894
_shelx_shelxl_version_number 2014/7
_chemical_oxdiff_formula NiPSC
_shelx_space_group_comment
;
The symmetry employed for this shelxl refinement is uniquely defined
by the following loop, which should always be used as a source of
symmetry information in preference to the above space-group names.
They are only intended as comments.
;
_reflns_odcompleteness_completeness 99.21
_reflns_odcompleteness_iscentric 1
_reflns_odcompleteness_theta 66.97
_olex2_refinement_description
;
1. Fixed Uiso
 At 1.2 times of:
  All C(H) groups, All C(H,H) groups, All C(H,H,H,H) groups
2. Others
 Fixed Sof: C0AA(0.5) H0AA(0.5) H0AB(0.5) C1AA(0.5) H1AA(0.5) H1AB(0.5)
 H3AA(0.5) H3AB(0.5) H3AC(0.5) H3AD(0.5) C4AA(0.5) H4AA(0.5) H4AB(0.5)
 C5AA(0.5) H5AA(0.5) H5AB(0.5)
3.a Secondary CH2 refined with riding coordinates:
 C1(H1A,H1B), C2(H2A,H2B), C3(H3A,H3B), C4(H4A,H4B), C0AA(H0AA,H0AB),
 C1AA(H1AA,H1AB), C2AA(H2AA,H2AB), C3AA(H3AA,H3AB), C3AA(H3AC,H3AD), C4AA(H4AA,
 H4AB), C5AA(H5AA,H5AB)
3.b Aromatic/amide H refined with riding coordinates:
 C7(H7), C8(H8), C9(H9), C10(H10), C12(H12), C13(H13), C14(H14), C15(H15),
 C16(H16), C18(H18), C19(H19), C20(H20), C21(H21), C22(H22), C24(H24), C25(H25),
  C26(H26), C27(H27), C28(H28), C30(H30), C31(H31), C32(H32), C33(H33),
 C34(H34), C37(H37), C38(H38), C39(H39), C40(H40)
;
_olex2_submission_special_instructions 'No special instructions were received'
_oxdiff_exptl_absorpt_empirical_details
;
Empirical correction (ABSPACK) includes:
- Absorption correction using spherical harmonics
- Frame scaling
;
_oxdiff_exptl_absorpt_empirical_full_max 1.406
_oxdiff_exptl_absorpt_empirical_full_min 0.777

loop_
_space_group_symop_operation_xyz
'x, y, z'
'-x, -y, -z'

loop_
_atom_site_label
_atom_site_type_symbol
_atom_site_fract_x
_atom_site_fract_y
_atom_site_fract_z
_atom_site_U_iso_or_equiv
_atom_site_adp_type
_atom_site_occupancy
_atom_site_site_symmetry_order
_atom_site_calc_flag
_atom_site_refinement_flags_posn
_atom_site_refinement_flags_occupancy
_atom_site_disorder_assembly
_atom_site_disorder_group
Ni1 Ni 0.28512(4) 0.36326(2) 0.67166(2) 0.02053(10) Uani 1 1 d . . . .
S1 S 0.43106(5) 0.47189(4) 0.64963(3) 0.02380(12) Uani 1 1 d . . . .
S2 S 0.14729(5) 0.43375(4) 0.56478(3) 0.02357(12) Uani 1 1 d . . . .
P1 P 0.19180(5) 0.39660(4) 0.80368(3) 0.02028(12) Uani 1 1 d . . . .
P2 P 0.36652(5) 0.22567(4) 0.61644(3) 0.02032(12) Uani 1 1 d . . . .
C1 C 0.3431(2) 0.56513(16) 0.56808(15) 0.0285(5) Uani 1 1 d . . . .
H1A H 0.3511 0.6303 0.5867 0.034 Uiso 1 1 calc R . . .
H1B H 0.3924 0.5575 0.5086 0.034 Uiso 1 1 calc R . . .
C2 C 0.1871(2) 0.55941(16) 0.55934(16) 0.0280(5) Uani 1 1 d . . . .
H2A H 0.1580 0.5925 0.5017 0.034 Uiso 1 1 calc R . . .
H2B H 0.1318 0.5948 0.6078 0.034 Uiso 1 1 calc R . . .
C3 C 0.4181(2) 0.54075(17) 0.75331(15) 0.0273(5) Uani 1 1 d . . . .
H3A H 0.4554 0.4959 0.8029 0.033 Uiso 1 1 calc R . . .
H3B H 0.4778 0.5918 0.7433 0.033 Uiso 1 1 calc R . . .
C4 C 0.2450(2) 0.38875(16) 0.46037(15) 0.0282(5) Uani 1 1 d . . . .
H4A H 0.2083 0.4291 0.4079 0.034 Uiso 1 1 calc R . . .
H4B H 0.3443 0.3945 0.4628 0.034 Uiso 1 1 calc R . . .
C5 C 0.2712(2) 0.58814(16) 0.78202(14) 0.0246(4) Uani 1 1 d . . . .
C6 C 0.1620(2) 0.53257(15) 0.81119(13) 0.0224(4) Uani 1 1 d . . . .
C7 C 0.0294(2) 0.58512(17) 0.83797(14) 0.0271(5) Uani 1 1 d . . . .
H7 H -0.0438 0.5503 0.8581 0.033 Uiso 1 1 calc R . . .
C8 C 0.0043(3) 0.68752(17) 0.83524(15) 0.0319(5) Uani 1 1 d . . . .
H8 H -0.0847 0.7203 0.8537 0.038 Uiso 1 1 calc R . . .
C9 C 0.1107(3) 0.74099(17) 0.80530(16) 0.0331(5) Uani 1 1 d . . . .
H9 H 0.0940 0.8097 0.8029 0.040 Uiso 1 1 calc R . . .
C10 C 0.2428(3) 0.69066(17) 0.77881(15) 0.0301(5) Uani 1 1 d . . . .
H10 H 0.3145 0.7266 0.7583 0.036 Uiso 1 1 calc R . . .
C11 C 0.2848(2) 0.35676(16) 0.90877(14) 0.0231(4) Uani 1 1 d . . . .
C12 C 0.3562(3) 0.26055(18) 0.91838(17) 0.0335(5) Uani 1 1 d . . . .
H12 H 0.3579 0.2182 0.8716 0.040 Uiso 1 1 calc R . . .
C13 C 0.4248(3) 0.2273(2) 0.99719(19) 0.0444(6) Uani 1 1 d . . . .
H13 H 0.4696 0.1620 1.0036 0.053 Uiso 1 1 calc R . . .
C14 C 0.4274(3) 0.2897(2) 1.06619(18) 0.0441(6) Uani 1 1 d . . . .
H14 H 0.4749 0.2672 1.1186 0.053 Uiso 1 1 calc R . . .
C15 C 0.3594(3) 0.3854(2) 1.05674(18) 0.0462(7) Uani 1 1 d . . . .
H15 H 0.3609 0.4280 1.1028 0.055 Uiso 1 1 calc R . . .
C16 C 0.2885(3) 0.41864(19) 0.97907(16) 0.0364(6) Uani 1 1 d . . . .
H16 H 0.2425 0.4836 0.9737 0.044 Uiso 1 1 calc R . . .
C17 C 0.0119(2) 0.37012(16) 0.83707(15) 0.0245(4) Uani 1 1 d . . . .
C18 C -0.0873(2) 0.38843(18) 0.77025(16) 0.0320(5) Uani 1 1 d . . . .
H18 H -0.0584 0.4071 0.7108 0.038 Uiso 1 1 calc R . . .
C19 C -0.2277(3) 0.3792(2) 0.79108(18) 0.0367(6) Uani 1 1 d . . . .
H19 H -0.2930 0.3937 0.7462 0.044 Uiso 1 1 calc R . . .
C20 C -0.2715(3) 0.3486(2) 0.87832(18) 0.0396(6) Uani 1 1 d . . . .
H20 H -0.3661 0.3430 0.8925 0.047 Uiso 1 1 calc R . . .
C21 C -0.1740(3) 0.3266(2) 0.94411(18) 0.0398(6) Uani 1 1 d . . . .
H21 H -0.2024 0.3039 1.0024 0.048 Uiso 1 1 calc R . . .
C22 C -0.0328(2) 0.33808(17) 0.92394(16) 0.0308(5) Uani 1 1 d . . . .
H22 H 0.0318 0.3241 0.9693 0.037 Uiso 1 1 calc R . . .
C23 C 0.3589(2) 0.10885(16) 0.68526(14) 0.0238(4) Uani 1 1 d . . . .
C24 C 0.2403(3) 0.10306(18) 0.74400(17) 0.0345(5) Uani 1 1 d . . . .
H24 H 0.1673 0.1566 0.7461 0.041 Uiso 1 1 calc R . . .
C25 C 0.2295(3) 0.0181(2) 0.79957(19) 0.0434(6) Uani 1 1 d . . . .
H25 H 0.1486 0.0147 0.8377 0.052 Uiso 1 1 calc R . . .
C26 C 0.3377(3) -0.06088(18) 0.79853(18) 0.0396(6) Uani 1 1 d . . . .
H26 H 0.3312 -0.1169 0.8371 0.048 Uiso 1 1 calc R . . .
C27 C 0.4553(3) -0.05679(18) 0.74032(18) 0.0392(6) Uani 1 1 d . . . .
H27 H 0.5279 -0.1106 0.7386 0.047 Uiso 1 1 calc R . . .
C28 C 0.4660(3) 0.02767(17) 0.68403(17) 0.0323(5) Uani 1 1 d . . . .
H28 H 0.5462 0.0299 0.6449 0.039 Uiso 1 1 calc R . . .
C29 C 0.5534(2) 0.20578(15) 0.57232(15) 0.0242(4) Uani 1 1 d . . . .
C30 C 0.6525(2) 0.22841(17) 0.62993(17) 0.0310(5) Uani 1 1 d . . . .
H30 H 0.6222 0.2518 0.6868 0.037 Uiso 1 1 calc R . . .
C31 C 0.7956(3) 0.21622(19) 0.60292(19) 0.0388(6) Uani 1 1 d . . . .
H31 H 0.8607 0.2304 0.6422 0.047 Uiso 1 1 calc R . . .
C32 C 0.8418(3) 0.18297(18) 0.51778(19) 0.0410(6) Uani 1 1 d . . . .
H32 H 0.9377 0.1754 0.4995 0.049 Uiso 1 1 calc R . . .
C33 C 0.7449(3) 0.16124(18) 0.46035(18) 0.0384(6) Uani 1 1 d . . . .
H33 H 0.7757 0.1393 0.4030 0.046 Uiso 1 1 calc R . . .
C34 C 0.6014(2) 0.17173(16) 0.48719(16) 0.0299(5) Uani 1 1 d . . . .
H34 H 0.5373 0.1559 0.4481 0.036 Uiso 1 1 calc R . . .
C35 C 0.2308(2) 0.28218(16) 0.44993(14) 0.0259(5) Uani 1 1 d . . . .
C36 C 0.2780(2) 0.20352(16) 0.51323(14) 0.0236(4) Uani 1 1 d . . . .
C37 C 0.2577(2) 0.10828(16) 0.49567(15) 0.0277(5) Uani 1 1 d . . . .
H37 H 0.2866 0.0562 0.5376 0.033 Uiso 1 1 calc R . . .
C38 C 0.1963(2) 0.08885(17) 0.41800(16) 0.0313(5) Uani 1 1 d . . . .
H38 H 0.1839 0.0247 0.4082 0.038 Uiso 1 1 calc R . . .
C39 C 0.1534(3) 0.16535(19) 0.35521(16) 0.0347(5) Uani 1 1 d . . . .
H39 H 0.1138 0.1529 0.3021 0.042 Uiso 1 1 calc R . . .
C40 C 0.1696(3) 0.26068(18) 0.37176(15) 0.0316(5) Uani 1 1 d . . . .
H40 H 0.1389 0.3120 0.3296 0.038 Uiso 1 1 calc R . . .
O1 O 0.9052(3) -0.0456(2) 0.85268(19) 0.0809(8) Uani 1 1 d . . . .
C0AA C 0.8137(13) -0.0745(8) 0.9166(11) 0.097(5) Uani 0.5 1 d . P A 1
H0AA H 0.8570 -0.1259 0.9592 0.116 Uiso 0.5 1 calc R P A 1
H0AB H 0.7318 -0.0942 0.8919 0.116 Uiso 0.5 1 calc R P A 1
C1AA C 0.777(2) 0.0414(14) 0.9620(9) 0.183(12) Uani 0.5 1 d . P A 1
H1AA H 0.7084 0.0454 1.0139 0.220 Uiso 0.5 1 calc R P A 1
H1AB H 0.8602 0.0695 0.9739 0.220 Uiso 0.5 1 calc R P A 1
C2AA C 0.8366(5) 0.0448(4) 0.8115(3) 0.1052(17) Uani 1 1 d . . . .
H2AA H 0.8103 0.0347 0.7508 0.126 Uiso 1 1 calc R . . .
H2AB H 0.8998 0.0939 0.8065 0.126 Uiso 1 1 calc R . . .
C3AA C 0.7125(6) 0.0778(4) 0.8683(4) 0.1102(17) Uani 1 1 d . . . .
H3AA H 0.6330 0.0455 0.8569 0.132 Uiso 0.5 1 calc R P A 1
H3AB H 0.6849 0.1491 0.8626 0.132 Uiso 0.5 1 calc R P A 1
H3AC H 0.7189 0.1418 0.8905 0.132 Uiso 0.5 1 calc R P A 2
H3AD H 0.6287 0.0846 0.8334 0.132 Uiso 0.5 1 calc R P A 2
C4AA C 0.7034(14) 0.0115(8) 0.9384(7) 0.102(5) Uani 0.5 1 d . P A 2
H4AA H 0.6371 -0.0324 0.9275 0.122 Uiso 0.5 1 calc R P A 2
H4AB H 0.6725 0.0440 0.9943 0.122 Uiso 0.5 1 calc R P A 2
C5AA C 0.8672(12) -0.0509(8) 0.9451(7) 0.068(3) Uani 0.5 1 d . P A 2
H5AA H 0.9262 -0.0181 0.9801 0.081 Uiso 0.5 1 calc R P A 2
H5AB H 0.8677 -0.1185 0.9696 0.081 Uiso 0.5 1 calc R P A 2

loop_
_atom_site_aniso_label
_atom_site_aniso_U_11
_atom_site_aniso_U_22
_atom_site_aniso_U_33
_atom_site_aniso_U_23
_atom_site_aniso_U_13
_atom_site_aniso_U_12
Ni1 0.02276(19) 0.01914(19) 0.01869(18) -0.00096(13) -0.00002(14) -0.00084(14)
S1 0.0219(2) 0.0237(3) 0.0254(3) -0.0016(2) 0.0013(2) -0.0032(2)
S2 0.0249(3) 0.0213(3) 0.0237(3) 0.0008(2) -0.0033(2) -0.00115(19)
P1 0.0217(3) 0.0202(3) 0.0184(3) -0.00180(19) -0.0002(2) -0.0018(2)
P2 0.0226(3) 0.0188(3) 0.0188(3) -0.00133(19) -0.0004(2) -0.0013(2)
C1 0.0345(12) 0.0237(11) 0.0266(11) 0.0035(9) 0.0012(9) -0.0055(9)
C2 0.0348(12) 0.0195(10) 0.0285(12) 0.0026(9) -0.0045(9) -0.0011(9)
C3 0.0258(11) 0.0272(11) 0.0304(12) -0.0043(9) -0.0040(9) -0.0060(9)
C4 0.0352(12) 0.0272(12) 0.0212(11) 0.0016(9) -0.0028(9) -0.0031(9)
C5 0.0293(11) 0.0257(11) 0.0196(10) -0.0042(8) -0.0042(8) -0.0045(9)
C6 0.0284(11) 0.0226(10) 0.0158(10) -0.0028(8) -0.0035(8) -0.0008(8)
C7 0.0280(11) 0.0297(12) 0.0221(11) -0.0039(9) -0.0006(9) 0.0010(9)
C8 0.0344(12) 0.0309(12) 0.0271(12) -0.0058(9) -0.0039(10) 0.0074(10)
C9 0.0429(14) 0.0216(11) 0.0331(13) -0.0038(9) -0.0097(10) 0.0039(10)
C10 0.0377(13) 0.0259(12) 0.0288(12) -0.0035(9) -0.0072(10) -0.0079(10)
C11 0.0218(10) 0.0260(11) 0.0215(10) 0.0000(8) -0.0014(8) -0.0039(8)
C12 0.0364(13) 0.0290(12) 0.0335(13) -0.0030(10) -0.0044(10) 0.0010(10)
C13 0.0470(15) 0.0350(14) 0.0469(16) 0.0058(12) -0.0122(12) 0.0067(12)
C14 0.0448(15) 0.0520(17) 0.0340(14) 0.0035(12) -0.0167(12) 0.0008(13)
C15 0.0583(17) 0.0473(16) 0.0329(14) -0.0096(12) -0.0177(12) 0.0015(13)
C16 0.0474(15) 0.0309(13) 0.0299(12) -0.0044(10) -0.0104(11) 0.0014(11)
C17 0.0235(10) 0.0229(11) 0.0264(11) -0.0034(8) 0.0010(9) -0.0022(8)
C18 0.0291(12) 0.0407(14) 0.0271(12) -0.0066(10) 0.0002(9) -0.0067(10)
C19 0.0272(12) 0.0460(15) 0.0389(14) -0.0109(11) -0.0054(10) -0.0064(10)
C20 0.0261(12) 0.0469(15) 0.0475(15) -0.0088(12) 0.0049(11) -0.0115(11)
C21 0.0363(13) 0.0457(15) 0.0374(14) 0.0023(11) 0.0092(11) -0.0131(11)
C22 0.0313(12) 0.0336(13) 0.0273(12) -0.0012(10) 0.0007(9) -0.0057(10)
C23 0.0295(11) 0.0236(11) 0.0192(10) -0.0017(8) -0.0038(9) -0.0056(9)
C24 0.0325(12) 0.0288(12) 0.0408(14) 0.0018(10) 0.0041(10) -0.0047(10)
C25 0.0474(15) 0.0390(15) 0.0437(15) 0.0071(12) 0.0081(12) -0.0149(12)
C26 0.0561(16) 0.0265(12) 0.0385(14) 0.0084(10) -0.0091(12) -0.0153(11)
C27 0.0475(15) 0.0244(12) 0.0438(15) 0.0048(10) -0.0085(12) -0.0005(11)
C28 0.0339(12) 0.0258(12) 0.0354(13) 0.0037(10) -0.0015(10) -0.0013(9)
C29 0.0260(11) 0.0174(10) 0.0274(11) 0.0025(8) 0.0019(9) -0.0011(8)
C30 0.0278(12) 0.0300(12) 0.0348(13) -0.0001(10) -0.0008(10) -0.0044(9)
C31 0.0279(12) 0.0329(13) 0.0554(16) 0.0024(12) -0.0039(11) -0.0054(10)
C32 0.0271(12) 0.0322(13) 0.0587(17) 0.0056(12) 0.0126(12) 0.0001(10)
C33 0.0410(14) 0.0291(13) 0.0397(14) 0.0010(10) 0.0167(11) 0.0017(10)
C34 0.0350(12) 0.0248(11) 0.0279(12) -0.0001(9) 0.0040(10) -0.0018(9)
C35 0.0282(11) 0.0268(11) 0.0221(11) -0.0038(9) -0.0005(9) -0.0013(9)
C36 0.0221(10) 0.0251(11) 0.0231(11) -0.0053(8) -0.0007(8) -0.0008(8)
C37 0.0286(11) 0.0252(11) 0.0278(11) -0.0039(9) -0.0018(9) 0.0020(9)
C38 0.0332(12) 0.0260(12) 0.0352(13) -0.0101(10) -0.0037(10) -0.0014(9)
C39 0.0349(13) 0.0405(14) 0.0288(12) -0.0114(10) -0.0075(10) 0.0006(10)
C40 0.0377(13) 0.0333(13) 0.0225(11) -0.0017(9) -0.0051(10) 0.0000(10)
O1 0.0753(17) 0.0673(16) 0.0859(19) 0.0061(14) 0.0182(14) 0.0179(13)
C0AA 0.075(8) 0.044(6) 0.157(14) 0.011(6) 0.047(8) 0.005(5)
C1AA 0.25(2) 0.190(19) 0.065(7) -0.044(8) -0.060(10) 0.137(16)
C2AA 0.098(3) 0.114(4) 0.079(3) 0.039(3) 0.011(2) 0.032(3)
C3AA 0.113(4) 0.086(3) 0.118(4) -0.017(3) -0.004(3) 0.029(3)
C4AA 0.125(10) 0.067(6) 0.077(7) 0.033(6) 0.055(7) 0.054(6)
C5AA 0.085(8) 0.053(6) 0.057(5) 0.011(4) 0.013(5) -0.004(4)

loop_
_atom_type_symbol
_atom_type_description
_atom_type_scat_dispersion_real
_atom_type_scat_dispersion_imag
_atom_type_scat_source
C C 0.0181 0.0091 'International Tables Vol C Tables 4.2.6.8 and 6.1.1.4'
H H 0.0000 0.0000 'International Tables Vol C Tables 4.2.6.8 and 6.1.1.4'
Ni Ni -3.0029 0.5091 'International Tables Vol C Tables 4.2.6.8 and 6.1.1.4'
O O 0.0492 0.0322 'International Tables Vol C Tables 4.2.6.8 and 6.1.1.4'
P P 0.2955 0.4335 'International Tables Vol C Tables 4.2.6.8 and 6.1.1.4'
S S 0.3331 0.5567 'International Tables Vol C Tables 4.2.6.8 and 6.1.1.4'

loop_
_geom_angle_atom_site_label_1
_geom_angle_atom_site_label_2
_geom_angle_atom_site_label_3
_geom_angle
S2 Ni1 S1 93.57(2)
P1 Ni1 S1 101.15(2)
P1 Ni1 S2 110.90(2)
P2 Ni1 S1 113.26(2)
P2 Ni1 S2 101.30(2)
P2 Ni1 P1 130.73(3)
C1 S1 Ni1 103.69(7)
C1 S1 C3 101.82(11)
C3 S1 Ni1 107.49(7)
C2 S2 Ni1 100.88(7)
C2 S2 C4 100.28(10)
C4 S2 Ni1 102.37(8)
C6 P1 Ni1 108.53(7)
C11 P1 Ni1 122.36(7)
C11 P1 C6 100.72(9)
C17 P1 Ni1 119.92(7)
C17 P1 C6 99.93(10)
C17 P1 C11 101.66(10)
C23 P2 Ni1 120.50(7)
C23 P2 C29 100.57(10)
C23 P2 C36 101.27(10)
C29 P2 Ni1 117.93(7)
C29 P2 C36 100.10(10)
C36 P2 Ni1 113.29(7)
S1 C1 H1A 108.7
S1 C1 H1B 108.7
H1A C1 H1B 107.6
C2 C1 S1 114.15(15)
C2 C1 H1A 108.7
C2 C1 H1B 108.7
S2 C2 H2A 108.8
S2 C2 H2B 108.8
C1 C2 S2 113.88(15)
C1 C2 H2A 108.8
C1 C2 H2B 108.8
H2A C2 H2B 107.7
S1 C3 H3A 108.6
S1 C3 H3B 108.6
H3A C3 H3B 107.5
C5 C3 S1 114.84(15)
C5 C3 H3A 108.6
C5 C3 H3B 108.6
S2 C4 H4A 109.5
S2 C4 H4B 109.5
H4A C4 H4B 108.1
C35 C4 S2 110.70(15)
C35 C4 H4A 109.5
C35 C4 H4B 109.5
C6 C5 C3 122.62(19)
C10 C5 C3 117.8(2)
C10 C5 C6 119.6(2)
C5 C6 P1 120.19(16)
C7 C6 P1 122.15(17)
C7 C6 C5 117.4(2)
C6 C7 H7 119.1
C8 C7 C6 121.8(2)
C8 C7 H7 119.1
C7 C8 H8 119.9
C9 C8 C7 120.3(2)
C9 C8 H8 119.9
C8 C9 H9 120.5
C8 C9 C10 118.9(2)
C10 C9 H9 120.5
C5 C10 H10 119.1
C9 C10 C5 121.9(2)
C9 C10 H10 119.1
C12 C11 P1 118.74(17)
C12 C11 C16 118.0(2)
C16 C11 P1 123.28(17)
C11 C12 H12 119.8
C13 C12 C11 120.4(2)
C13 C12 H12 119.8
C12 C13 H13 119.6
C14 C13 C12 120.8(2)
C14 C13 H13 119.6
C13 C14 H14 120.4
C15 C14 C13 119.3(2)
C15 C14 H14 120.4
C14 C15 H15 119.8
C14 C15 C16 120.3(2)
C16 C15 H15 119.8
C11 C16 H16 119.4
C15 C16 C11 121.2(2)
C15 C16 H16 119.4
C18 C17 P1 116.91(16)
C22 C17 P1 124.86(17)
C22 C17 C18 118.2(2)
C17 C18 H18 119.5
C19 C18 C17 121.0(2)
C19 C18 H18 119.5
C18 C19 H19 119.9
C20 C19 C18 120.2(2)
C20 C19 H19 119.9
C19 C20 H20 120.2
C21 C20 C19 119.5(2)
C21 C20 H20 120.2
C20 C21 H21 119.8
C20 C21 C22 120.4(2)
C22 C21 H21 119.8
C17 C22 C21 120.6(2)
C17 C22 H22 119.7
C21 C22 H22 119.7
C24 C23 P2 117.72(17)
C24 C23 C28 118.1(2)
C28 C23 P2 124.11(17)
C23 C24 H24 119.7
C23 C24 C25 120.7(2)
C25 C24 H24 119.7
C24 C25 H25 119.8
C26 C25 C24 120.4(2)
C26 C25 H25 119.8
C25 C26 H26 120.1
C27 C26 C25 119.8(2)
C27 C26 H26 120.1
C26 C27 H27 120.0
C26 C27 C28 120.1(2)
C28 C27 H27 120.0
C23 C28 C27 121.0(2)
C23 C28 H28 119.5
C27 C28 H28 119.5
C30 C29 P2 116.18(16)
C34 C29 P2 125.24(17)
C34 C29 C30 118.6(2)
C29 C30 H30 119.7
C31 C30 C29 120.6(2)
C31 C30 H30 119.7
C30 C31 H31 119.9
C32 C31 C30 120.3(2)
C32 C31 H31 119.9
C31 C32 H32 120.2
C33 C32 C31 119.5(2)
C33 C32 H32 120.2
C32 C33 H33 119.6
C32 C33 C34 120.7(2)
C34 C33 H33 119.6
C29 C34 H34 119.8
C33 C34 C29 120.3(2)
C33 C34 H34 119.8
C36 C35 C4 124.03(19)
C40 C35 C4 117.4(2)
C40 C35 C36 118.5(2)
C35 C36 P2 120.99(16)
C37 C36 P2 120.72(17)
C37 C36 C35 118.3(2)
C36 C37 H37 118.9
C38 C37 C36 122.1(2)
C38 C37 H37 118.9
C37 C38 H38 120.3
C39 C38 C37 119.5(2)
C39 C38 H38 120.3
C38 C39 H39 120.2
C38 C39 C40 119.6(2)
C40 C39 H39 120.2
C35 C40 H40 119.0
C39 C40 C35 122.0(2)
C39 C40 H40 119.0
C0AA O1 C2AA 106.2(6)
C5AA O1 C2AA 109.7(5)
O1 C0AA H0AA 113.1
O1 C0AA H0AB 113.1
O1 C0AA C1AA 93.3(10)
H0AA C0AA H0AB 110.4
C1AA C0AA H0AA 113.1
C1AA C0AA H0AB 113.1
C0AA C1AA H1AA 114.4
C0AA C1AA H1AB 114.4
H1AA C1AA H1AB 111.6
C3AA C1AA C0AA 85.3(9)
C3AA C1AA H1AA 114.4
C3AA C1AA H1AB 114.4
O1 C2AA H2AA 110.2
O1 C2AA H2AB 110.2
O1 C2AA C3AA 107.6(4)
H2AA C2AA H2AB 108.5
C3AA C2AA H2AA 110.2
C3AA C2AA H2AB 110.2
C1AA C3AA H3AA 112.4
C1AA C3AA H3AB 112.4
C2AA C3AA C1AA 96.9(8)
C2AA C3AA H3AA 112.4
C2AA C3AA H3AB 112.4
C2AA C3AA H3AC 110.0
C2AA C3AA H3AD 110.0
H3AA C3AA H3AB 109.9
H3AC C3AA H3AD 108.4
C4AA C3AA C2AA 108.6(6)
C4AA C3AA H3AC 110.0
C4AA C3AA H3AD 110.0
C3AA C4AA H4AA 110.8
C3AA C4AA H4AB 110.8
C3AA C4AA C5AA 104.8(8)
H4AA C4AA H4AB 108.9
C5AA C4AA H4AA 110.8
C5AA C4AA H4AB 110.8
O1 C5AA C4AA 97.0(7)
O1 C5AA H5AA 112.4
O1 C5AA H5AB 112.4
C4AA C5AA H5AA 112.4
C4AA C5AA H5AB 112.4
H5AA C5AA H5AB 109.9

loop_
_geom_bond_atom_site_label_1
_geom_bond_atom_site_label_2
_geom_bond_distance
Ni1 S1 2.1939(6)
Ni1 S2 2.1933(6)
Ni1 P1 2.1315(6)
Ni1 P2 2.1205(6)
S1 C1 1.834(2)
S1 C3 1.839(2)
S2 C2 1.820(2)
S2 C4 1.836(2)
P1 C6 1.852(2)
P1 C11 1.843(2)
P1 C17 1.843(2)
P2 C23 1.843(2)
P2 C29 1.846(2)
P2 C36 1.856(2)
C1 H1A 0.9700
C1 H1B 0.9700
C1 C2 1.521(3)
C2 H2A 0.9700
C2 H2B 0.9700
C3 H3A 0.9700
C3 H3B 0.9700
C3 C5 1.499(3)
C4 H4A 0.9700
C4 H4B 0.9700
C4 C35 1.510(3)
C5 C6 1.416(3)
C5 C10 1.388(3)
C6 C7 1.402(3)
C7 H7 0.9300
C7 C8 1.386(3)
C8 H8 0.9300
C8 C9 1.379(4)
C9 H9 0.9300
C9 C10 1.386(3)
C10 H10 0.9300
C11 C12 1.389(3)
C11 C16 1.391(3)
C12 H12 0.9300
C12 C13 1.385(4)
C13 H13 0.9300
C13 C14 1.379(4)
C14 H14 0.9300
C14 C15 1.371(4)
C15 H15 0.9300
C15 C16 1.381(4)
C16 H16 0.9300
C17 C18 1.396(3)
C17 C22 1.385(3)
C18 H18 0.9300
C18 C19 1.382(3)
C19 H19 0.9300
C19 C20 1.381(4)
C20 H20 0.9300
C20 C21 1.375(4)
C21 H21 0.9300
C21 C22 1.395(3)
C22 H22 0.9300
C23 C24 1.388(3)
C23 C28 1.389(3)
C24 H24 0.9300
C24 C25 1.389(3)
C25 H25 0.9300
C25 C26 1.375(4)
C26 H26 0.9300
C26 C27 1.374(4)
C27 H27 0.9300
C27 C28 1.389(3)
C28 H28 0.9300
C29 C30 1.399(3)
C29 C34 1.391(3)
C30 H30 0.9300
C30 C31 1.387(3)
C31 H31 0.9300
C31 C32 1.384(4)
C32 H32 0.9300
C32 C33 1.377(4)
C33 H33 0.9300
C33 C34 1.390(3)
C34 H34 0.9300
C35 C36 1.413(3)
C35 C40 1.397(3)
C36 C37 1.396(3)
C37 H37 0.9300
C37 C38 1.382(3)
C38 H38 0.9300
C38 C39 1.378(3)
C39 H39 0.9300
C39 C40 1.382(4)
C40 H40 0.9300
O1 C0AA 1.324(12)
O1 C2AA 1.423(5)
O1 C5AA 1.384(11)
C0AA H0AA 0.9700
C0AA H0AB 0.9700
C0AA C1AA 1.74(2)
C1AA H1AA 0.9700
C1AA H1AB 0.9700
C1AA C3AA 1.566(13)
C2AA H2AA 0.9700
C2AA H2AB 0.9700
C2AA C3AA 1.436(6)
C3AA H3AA 0.9700
C3AA H3AB 0.9700
C3AA H3AC 0.9700
C3AA H3AD 0.9700
C3AA C4AA 1.335(10)
C4AA H4AA 0.9700
C4AA H4AB 0.9700
C4AA C5AA 1.668(16)
C5AA H5AA 0.9700
C5AA H5AB 0.9700
